data_2007177
loop_
_publ_author_name
'Biedermann, Matthias'
'Hartung, Helmut'
'D\"olling, Wolfgang'
'Verjus, Pierre'

_publ_section_title
;
 (<i>R</i>)- and (<i>S</i>)-2-(4-Bromophenyl)-2-oxoethyl
 2-Methoxymethylpyrrolidine-1-dithiocarboxylate
;
_journal_issue 4
_journal_name_full 'Acta Crystallographica Section C'
_journal_page_first 507
_journal_page_last 509
_journal_paper_doi 10.1107/S0108270197016570
_journal_volume 54
_journal_year 1998
_chemical_formula_moiety 'C15 H18 Br N O2 S2'
_chemical_formula_sum 'C15 H18 Br N O2 S2'
_chemical_formula_weight 388.33
_chemical_melting_point 363(4)
_chemical_name_systematic
; (R)-2-(4-bromophenyl)-2-oxoethyl 2-methoxymethylpyrrolidine-1-
dithiocarboxylate
;
_space_group_IT_number 19
_symmetry_cell_setting orthorhombic
_symmetry_space_group_name_Hall 'P 2ac 2ab'
_symmetry_space_group_name_H-M 'P 21 21 21'
_cell_angle_alpha 90.00
_cell_angle_beta 90.00
_cell_angle_gamma 90.00
_cell_formula_units_Z 4
_cell_length_a 9.7824(7)
_cell_length_b 10.5830(10)
_cell_length_c 16.3440(10)
_cell_measurement_reflns_used 80
_cell_measurement_temperature 293(2)
_cell_measurement_theta_max 12.3
_cell_measurement_theta_min 10.2
_cell_volume 1692.0(2)
_computing_cell_refinement 'STADI4 (Stoe, 1996a)'
_computing_data_collection 'STADI4 (Stoe, 1996a)'
_computing_data_reduction 'X-RED (STOE, 1996b)'
_computing_molecular_graphics 'XP/PC (Siemens, 1990)'
_computing_publication_material SHELXL93
_computing_structure_refinement 'SHELXL93 (Sheldrick, 1993)'
_computing_structure_solution 'SHELXS86 (Sheldrick, 1990)'
_diffrn_ambient_temperature 293(2)
_diffrn_measurement_device 'Stoe Stadi4 diffractometer'
_diffrn_measurement_method \q/2\q
_diffrn_radiation_monochromator graphite
_diffrn_radiation_source 'fine-focus sealed tube'
_diffrn_radiation_type MoK\a
_diffrn_radiation_wavelength 0.71073
_diffrn_reflns_av_R_equivalents 0.0229
_diffrn_reflns_av_sigmaI/netI 0.0551
_diffrn_reflns_limit_h_max 11
_diffrn_reflns_limit_h_min -11
_diffrn_reflns_limit_k_max 12
_diffrn_reflns_limit_k_min -12
_diffrn_reflns_limit_l_max 19
_diffrn_reflns_limit_l_min -19
_diffrn_reflns_number 3432
_diffrn_reflns_theta_max 24.95
_diffrn_reflns_theta_min 2.29
_diffrn_standards_decay_% 6.8
_diffrn_standards_interval_time 60
_diffrn_standards_number 3
_exptl_absorpt_coefficient_mu 2.68
_exptl_absorpt_correction_T_max 0.466
_exptl_absorpt_correction_T_min 0.396
_exptl_absorpt_correction_type 'empirical via \y scans'
_exptl_absorpt_process_details '(North, Phillips & Mathews, 1968)'
_exptl_crystal_colour brown--yellow
_exptl_crystal_density_diffrn 1.524
_exptl_crystal_density_method 'not measured'
_exptl_crystal_description prism
_exptl_crystal_F_000 792
_exptl_crystal_size_max 0.30
_exptl_crystal_size_mid 0.28
_exptl_crystal_size_min 0.17
_refine_diff_density_max .330
_refine_diff_density_min -.303
_refine_ls_abs_structure_details 'Flack (1983) parameter = 0.00(2); 1716 Friedel pairs'
_refine_ls_extinction_coef 0.0019(4)
_refine_ls_extinction_method SHELXL93_(Sheldrick,_1993)
_refine_ls_goodness_of_fit_all 1.242
_refine_ls_goodness_of_fit_obs 1.170
_refine_ls_hydrogen_treatment H_atoms:_see_below
_refine_ls_matrix_type full
_refine_ls_number_parameters 191
_refine_ls_number_reflns 2948
_refine_ls_number_restraints 0
_refine_ls_restrained_S_all 1.294
_refine_ls_restrained_S_obs 1.170
_refine_ls_R_factor_all 0.1250
_refine_ls_R_factor_obs .0623
_refine_ls_shift/esd_max 0.000
_refine_ls_shift/esd_mean 0.000
_refine_ls_structure_factor_coef Fsqd
_refine_ls_weighting_details 'w = 1/[\s^2^(Fo^2^)+(0.0237P)^2^+1.8808P] where P=(Fo^2^+2Fc^2^)/3'
_refine_ls_weighting_scheme calc
_refine_ls_wR_factor_all 0.1326
_refine_ls_wR_factor_obs .0941
_reflns_number_observed 1891
_reflns_number_total 2969
_reflns_observed_criterion >2sigma(I)
_cod_data_source_file jz1254.cif
_cod_data_source_block 1
_cod_depositor_comments
;
The following automatic conversions were performed:

'_chemical_melting_point' value '86--93_C' was changed to '363(4)' -
it was converted from degrees Celsius(C) to Kelvins(K), the average
value was taken and precision was estimated.

Automatic conversion script
Id: cif_fix_values 1646 2011-03-28 12:23:43Z adriana 

The following automatic conversions were performed:

'_chemical_melting_point' value '86--93_C' was changed to '363(4)' -
it was converted from degrees Celsius(C) to Kelvins(K), the average
value was taken and precision was estimated.

Automatic conversion script
Id: cif_fix_values 1715 2011-07-08 13:25:40Z adriana 

The following automatic conversions were performed:

'_refine_ls_weighting_scheme' value 'calc w =
1/[\s^2^(Fo^2^)+(0.0237P)^2^+1.8808P] where P=(Fo^2^+2Fc^2^)/3' was
changed to 'calc'. New tag '_refine_ls_weighting_details' was
created. The value of the new tag was set to 'w =
1/[\s^2^(Fo^2^)+(0.0237P)^2^+1.8808P] where P=(Fo^2^+2Fc^2^)/3'.

Automatic conversion script
Id: cif_fix_values 3143 2015-03-26 13:38:13Z robertas 
;
_cod_original_cell_volume 1692.1(2)
_cod_database_code 2007177

loop_
_symmetry_equiv_pos_as_xyz
'x, y, z'
'-x+1/2, -y, z+1/2'
'-x, y+1/2, -z+1/2'
'x+1/2, -y+1/2, -z'

loop_
_atom_site_aniso_label
_atom_site_aniso_U_11
_atom_site_aniso_U_22
_atom_site_aniso_U_33
_atom_site_aniso_U_12
_atom_site_aniso_U_13
_atom_site_aniso_U_23
Br1 .1100(8) .1560(11) .0736(6) -.0160(9) .0065(7) -.0264(7)
S1 .099(2) .0725(14) .0606(12) .0172(13) .0056(12) .0146(11)
S2 .0669(13) .0704(13) .0559(10) .0101(12) -.0016(12) -.0182(11)
O1 .077(4) .069(4) .080(4) .001(3) .025(3) .015(3)
O2 .092(5) .160(6) .065(4) -.048(5) -.005(4) -.004(4)
N1 .063(4) .046(3) .044(3) .003(3) .001(3) -.002(3)
C1 .060(5) .060(5) .059(4) .011(4) -.009(4) -.007(4)
C2 .071(6) .139(10) .049(5) -.002(7) -.003(4) .000(5)
C3 .099(7) .078(6) .060(5) -.011(7) .007(6) -.008(4)
C4 .099(7) .049(5) .058(4) -.008(5) .007(5) -.015(4)
C5 .071(6) .061(5) .060(5) .016(5) .004(4) .011(4)
C6 .142(10) .085(7) .137(9) .005(8) .075(8) .020(7)
C7 .050(4) .053(5) .045(4) .002(4) .008(4) .009(3)
C8 .070(5) .098(7) .054(4) .009(5) -.010(4) .026(4)
C9 .057(5) .077(6) .061(5) -.001(5) .002(5) .018(4)
C10 .046(4) .055(5) .058(4) .001(4) -.004(4) .013(4)
C11 .053(5) .094(7) .061(5) -.011(5) -.005(4) .008(5)
C12 .052(5) .102(7) .065(5) -.005(5) .001(4) .009(5)
C13 .069(5) .078(6) .052(4) .006(5) .001(5) .008(4)
C14 .064(5) .070(6) .067(5) -.008(5) -.017(5) .014(4)
C15 .043(4) .083(6) .061(5) .002(4) -.003(4) .028(5)

loop_
_atom_site_label
_atom_site_fract_x
_atom_site_fract_y
_atom_site_fract_z
_atom_site_U_iso_or_equiv
_atom_site_thermal_displace_type
_atom_site_calc_flag
_atom_site_refinement_flags
_atom_site_occupancy
_atom_site_disorder_group
_atom_site_type_symbol
Br1 .13842(12) .79678(13) .87151(6) .1132(5) Uani d . 1 . Br
S1 .2279(3) .6001(2) .35529(13) .0773(7) Uani d . 1 . S
S2 .1195(2) .8672(2) .36098(12) .0644(6) Uani d . 1 . S
O1 .2958(5) .8750(5) .1105(3) .075(2) Uani d . 1 . O
O2 .0150(7) .5889(7) .4846(3) .106(2) Uani d . 1 . O
N1 .1456(6) .7233(5) .2289(3) .0509(14) Uani d . 1 . N
C1 .0850(8) .8205(7) .1750(4) .060(2) Uani d . 1 . C
H1 .0049(8) .8572(7) .2022(4) .071 Uiso calc R 1 . H
C2 .0386(9) .7442(10) .1031(5) .086(3) Uani d . 1 . C
H2A .0393(9) .7950(10) .0537(5) .103 Uiso calc R 1 . H
H2B -.0532(9) .7123(10) .1118(5) .103 Uiso calc R 1 . H
C3 .1406(10) .6356(8) .0964(4) .079(3) Uani d . 1 . C
H3A .0984(10) .5622(8) .0713(4) .095 Uiso calc R 1 . H
H3B .2194(10) .6602(8) .0641(4) .095 Uiso calc R 1 . H
C4 .1815(9) .6079(7) .1836(4) .069(3) Uani d . 1 . C
H4A .1317(9) .5357(7) .2047(4) .082 Uiso calc R 1 . H
H4B .2787(9) .5909(7) .1874(4) .082 Uiso calc R 1 . H
C5 .1847(8) .9245(7) .1547(4) .064(2) Uani d . 1 . C
H5A .1393(8) .9890(7) .1224(4) .077 Uiso calc R 1 . H
H5B .2175(8) .9633(7) .2048(4) .077 Uiso calc R 1 . H
C6 .3797(11) .9695(9) .0780(6) .121(4) Uani d . 1 . C
H6A .4538(11) .9314(9) .0484(6) .182 Uiso calc R 1 . H
H6B .4156(11) 1.0203(9) .1217(6) .182 Uiso calc R 1 . H
H6C .3273(11) 1.0217(9) .0417(6) .182 Uiso calc R 1 . H
C7 .1593(7) .7377(6) .3093(4) .049(2) Uani d . 1 . C
C8 .2459(8) .6480(8) .4596(4) .074(2) Uani d . 1 . C
H8A .3211(8) .6012(8) .4836(4) .089 Uiso calc R 1 . H
H8B .2702(8) .7368(8) .4607(4) .089 Uiso calc R 1 . H
C9 .1200(9) .6290(8) .5125(5) .065(2) Uani d . 1 . C
C10 .1299(8) .6679(6) .6006(4) .053(2) Uani d . 1 . C
C11 .0176(8) .6497(8) .6496(5) .069(2) Uani d . 1 . C
H11 -.0600(8) .6114(8) .6280(5) .083 Uiso calc R 1 . H
C12 .0185(9) .6871(8) .7300(5) .073(2) Uani d . 1 . C
H12 -.0588(9) .6772(8) .7625(5) .088 Uiso calc R 1 . H
C13 .1358(9) .7396(7) .7615(4) .066(2) Uani d . 1 . C
C14 .2502(9) .7548(7) .7146(5) .067(2) Uani d . 1 . C
H14 .3289(9) .7895(7) .7373(5) .080 Uiso calc R 1 . H
C15 .2485(7) .7183(7) .6334(5) .063(2) Uani d . 1 . C
H15 .3262(7) .7275(7) .6011(5) .075 Uiso calc R 1 . H

loop_
_atom_type_symbol
_atom_type_description
_atom_type_scat_dispersion_real
_atom_type_scat_dispersion_imag
_atom_type_scat_source
C C .0033 .0016 'International Tables Vol C Tables 4.2.6.8 and 6.1.1.4'
H H .0000 .0000 'International Tables Vol C Tables 4.2.6.8 and 6.1.1.4'
Br Br -.2901 2.4595 'International Tables Vol C Tables 4.2.6.8 and 6.1.1.4'
N N .0061 .0033 'International Tables Vol C Tables 4.2.6.8 and 6.1.1.4'
O O .0106 .0060 'International Tables Vol C Tables 4.2.6.8 and 6.1.1.4'
S S .1246 .1234 'International Tables Vol C Tables 4.2.6.8 and 6.1.1.4'

loop_
_geom_angle_atom_site_label_1
_geom_angle_atom_site_label_2
_geom_angle_atom_site_label_3
_geom_angle
_geom_angle_publ_flag
C7 S1 C8 102.0(4) yes
C6 O1 C5 112.4(6) ?
C7 N1 C4 124.7(6) ?
C7 N1 C1 123.4(6) ?
C4 N1 C1 111.9(5) ?
N1 C1 C2 102.4(6) ?
N1 C1 C5 112.3(6) ?
C2 C1 C5 114.6(7) ?
C1 C2 C3 105.3(6) ?
C4 C3 C2 104.6(6) ?
N1 C4 C3 104.6(6) ?
O1 C5 C1 109.9(6) ?
N1 C7 S2 125.1(5) yes
N1 C7 S1 111.3(5) yes
S2 C7 S1 123.6(4) yes
C9 C8 S1 115.2(6) yes
O2 C9 C10 121.1(8) ?
O2 C9 C8 121.6(7) yes
C10 C9 C8 117.2(7) yes
C11 C10 C15 120.0(6) ?
C11 C10 C9 117.9(7) ?
C15 C10 C9 122.1(7) ?
C12 C11 C10 120.8(7) ?
C11 C12 C13 118.7(7) ?
C14 C13 C12 121.5(7) ?
C14 C13 Br1 118.9(6) ?
C12 C13 Br1 119.7(6) ?
C13 C14 C15 119.7(7) ?
C14 C15 C10 119.3(7) ?

loop_
_geom_bond_atom_site_label_1
_geom_bond_atom_site_label_2
_geom_bond_site_symmetry_2
_geom_bond_distance
_geom_bond_publ_flag
Br1 C13 . 1.898(7) ?
S1 C7 . 1.771(7) yes
S1 C8 . 1.787(7) yes
S2 C7 . 1.655(7) yes
O1 C6 . 1.399(9) ?
O1 C5 . 1.406(8) ?
O2 C9 . 1.201(9) yes
N1 C7 . 1.330(7) yes
N1 C4 . 1.471(8) ?
N1 C1 . 1.478(8) ?
C1 C2 . 1.497(10) ?
C1 C5 . 1.508(10) ?
C2 C3 . 1.526(12) ?
C3 C4 . 1.509(10) ?
C8 C9 . 1.519(10) yes
C9 C10 . 1.501(10) yes
C10 C11 . 1.373(9) ?
C10 C15 . 1.384(9) ?
C11 C12 . 1.373(10) ?
C12 C13 . 1.375(11) ?
C13 C14 . 1.366(10) ?
C14 C15 . 1.384(10) ?

loop_
_geom_torsion_atom_site_label_1
_geom_torsion_atom_site_label_2
_geom_torsion_atom_site_label_3
_geom_torsion_atom_site_label_4
_geom_torsion
_geom_torsion_publ_flag
C7 N1 C1 C2 -157.0(7) ?
C4 N1 C1 C2 20.0(8) ?
C7 N1 C1 C5 79.6(9) ?
C4 N1 C1 C5 -103.4(7) ?
N1 C1 C2 C3 -31.8(8) ?
C5 C1 C2 C3 90.1(8) ?
C1 C2 C3 C4 32.8(8) ?
C7 N1 C4 C3 177.0(7) ?
C1 N1 C4 C3 0.1(9) ?
C2 C3 C4 N1 -19.9(9) ?
C6 O1 C5 C1 169.9(7) ?
N1 C1 C5 O1 63.2(8) ?
C2 C1 C5 O1 -53.1(9) ?
C4 N1 C7 S2 179.9(6) ?
C1 N1 C7 S2 -3.5(10) ?
C4 N1 C7 S1 0.5(9) ?
C1 N1 C7 S1 177.1(5) ?
C8 S1 C7 N1 176.3(5) yes
C8 S1 C7 S2 -3.2(6) yes
C7 S1 C8 C9 87.1(6) yes
S1 C8 C9 O2 -2.6(11) yes
S1 C8 C9 C10 -180.0(5) yes
O2 C9 C10 C11 3.6(12) yes
C8 C9 C10 C11 -179.1(7) yes
O2 C9 C10 C15 -177.8(8) ?
C8 C9 C10 C15 -0.5(11) ?
C15 C10 C11 C12 3.6(12) ?
C9 C10 C11 C12 -177.8(7) ?
C10 C11 C12 C13 -2.1(13) ?
C11 C12 C13 C14 0.0(13) ?
C11 C12 C13 Br1 178.2(6) ?
C12 C13 C14 C15 0.8(12) ?
Br1 C13 C14 C15 -177.5(6) ?
C13 C14 C15 C10 0.6(11) ?
C11 C10 C15 C14 -2.8(11) ?
C9 C10 C15 C14 178.6(7) ?

loop_
_cod_related_entry_id
_cod_related_entry_database
_cod_related_entry_code
1 ChemSpider 21186009
